data_4124696
loop_
_publ_author_name
'Zhiguo Xia'
'C.-G. Ma'
'Maxim Molokeev'
'Quanlin Liu'
'Karl Rickert'
'Kenneth Poeppelmeier'

_publ_section_title
;
 Chemical Unit Cosubstitution and Tuning of Photoluminescence in the
 Ca2(Al1-xMgx)(Al1-xSi1+x)O7:Eu2+ Phosphor
;
_journal_issue 39
_journal_name_full 'Journal of the American Chemical Society'
_journal_page_first 12494
_journal_page_last 12497
_journal_paper_doi 10.1021/jacs.5b08315
_journal_volume 137
_journal_year 2015
_chemical_formula_moiety 'Al2 Mg O14 Si3, 4(Ca)'
_chemical_formula_sum 'Al2 Ca4 Mg O14 Si3'
_chemical_formula_weight 546.86
_space_group_IT_number 113
_symmetry_cell_setting tetragonal
_symmetry_space_group_name_Hall 'P -4 2ab'
_symmetry_space_group_name_H-M 'P -4 21 m'
_cell_angle_alpha 90
_cell_angle_beta 90
_cell_angle_gamma 90
_cell_formula_units_Z 1
_cell_length_a 7.73707(90)
_cell_length_b 7.73707(90)
_cell_length_c 5.02948(65)
_cell_measurement_temperature 300
_cell_volume 301.08(6)
_diffrn_ambient_temperature 300
_diffrn_measurement_device_type
;
D8 ADVANCE Bruker
;
_diffrn_radiation_monochromator none
_diffrn_radiation_probe x-ray
_diffrn_radiation_type
;
 Cu K\a~1~~2~
;
_exptl_absorpt_coefficient_mu 21.395
_exptl_crystal_density_diffrn 3.015943
_pd_char_colour
;
colourless
;
_pd_meas_2theta_range_inc 0.02
_pd_meas_2theta_range_max 140
_pd_meas_2theta_range_min 5
_pd_meas_scan_method step
_pd_proc_ls_pref_orient_corr
;
no preferred orientation correction
;
_pd_proc_ls_profile_function PearsonVII
_pd_proc_ls_prof_R_factor 14.919
_pd_proc_ls_prof_wR_expected 14.078
_pd_proc_ls_prof_wR_factor 19.981
_pd_proc_number_of_points 6750
_pd_spec_mount_mode reflection
_refine_ls_goodness_of_fit_all 1.419
_refine_ls_R_I_factor 4.10
_refine_ls_shift/su_max 0.01000
_cod_data_source_file Ca4MgAl2Si3O14.cif
_cod_data_source_block a
_cod_original_cell_volume 301.076(80)
_cod_original_sg_symbol_Hall
;
P -4 2ab
;
_cod_original_sg_symbol_H-M P-421m
_cod_original_formula_sum
;
Al2 Ca4 Mg O14 Si3
;
_cod_database_code 4124696
_cod_database_fobs_code 4124696

loop_
_symmetry_equiv_pos_as_xyz
'x, y, z'
'-x, -y, z'
'-x+1/2, y+1/2, -z'
'-y, x, -z'
'-y+1/2, -x+1/2, z'
'y, -x, -z'
'y+1/2, x+1/2, z'
'x+1/2, -y+1/2, -z'

loop_
_atom_site_label
_atom_site_type_symbol
_atom_site_fract_x
_atom_site_fract_y
_atom_site_fract_z
_atom_site_occupancy
_atom_site_B_iso_or_equiv
Ca Ca 0.33616(35) 0.16384(35) 0.51133(78) 1 1.20(15)
Mg Mg 0 0 0 0.5 0.68(20)
Al1 Al 0 0 0 0.5 0.68(20)
Si Si 0.14029(50) 0.35971(50) 0.94763(94) 0.75 0.80(16)
Al2 Al 0.14029(50) 0.35971(50) 0.94763(94) 0.25 0.80(16)
O1 O 0.5 0 0.1805(31) 1 1.00(16)
O2 O 0.14356(93) 0.35644(93) 0.2687(18) 1 1.00(16)
O3 O 0.08738(81) 0.17580(90) 0.7897(17) 1 1.00(16)

loop_
_diffrn_radiation_wavelength
_diffrn_radiation_wavelength_wt
1.5406 1.0000
1.5443 0.5000

loop_
_geom_angle_atom_site_label_1
_geom_angle_atom_site_label_2
_geom_angle_atom_site_label_3
_geom_angle
_geom_angle_site_symmetry_1
_geom_angle_site_symmetry_3
O1 Ca O2 107.06(39) 1_555 1_555
O1 Ca O2 77.67(31) 1_555 3_546
O1 Ca O3 147.0(2) 1_555 1_555
O1 Ca O3 59.64(57) 1_555 6_556
O2 Ca O2 143.26(98) 1_555 3_546
O2 Ca O3 77.07(32) 1_555 1_555
O2 Ca O3 83.16(27) 1_555 6_556
O2 Ca O2 73.42(33) 3_546 4_656
O2 Ca O3 80.56(29) 3_546 1_555
O2 Ca O3 119.09(47) 3_546 5_555
O2 Ca O3 67.68(38) 3_546 6_556
O2 Ca O3 126.59(56) 3_546 8_556
O3 Ca O3 66(43) 1_555 5_555
O3 Ca O3 89.23(25) 1_555 6_556
O3 Ca O3 151.1(12) 1_555 8_556
O3 Ca O3 109.43(33) 6_556 8_556
O3 Mg O3 110.4(41) 1_554 2_554
O3 Mg O3 109.06(40) 1_554 4_556
O3 Al1 O3 110.4(41) 1_554 2_554
O3 Al1 O3 109.06(40) 1_554 4_556
O1 Si O2 114.04(75) 3_556 1_556
O1 Si O3 102.14(42) 3_556 1_555
O2 Si O3 117.59(62) 1_556 1_555
O3 Si O3 101(42) 1_555 5_555
O1 Al2 O2 114.04(75) 3_556 1_556
O1 Al2 O3 102.14(42) 3_556 1_555
O2 Al2 O3 117.59(62) 1_556 1_555
O3 Al2 O3 101(42) 1_555 5_555

loop_
_geom_bond_atom_site_label_1
_geom_bond_atom_site_label_2
_geom_bond_distance
_geom_bond_site_symmetry_2
Ca O1 2.446(11) .
Ca O2 2.4352(83) .
Ca O2 2.6278(81) 3_546
Ca O3 2.3819(82) .
Ca O3 2.7586(80) 6_556
Mg O3 1.8509(74) 1_554
Al1 O3 1.8509(74) 1_554
Si O1 1.6648(72) 3_556
Si O2 1.615(10) 1_556
Si O3 1.6802(84) .
Al2 O1 1.6648(72) 3_556
Al2 O2 1.615(10) 1_556
Al2 O3 1.6802(84) .
